data_7228746
loop_
_publ_author_name
'Putra, Okky Dwichandra'
'Umeda, Daiki'
'Nugraha, Yuda Prasetya'
'Furuishi, Takayuki'
'Fukuzawa, Kaori'
'Nagase, Hiromasa'
'Uekusa, Hidehiro'
'Yonemochi, Etsuo'

_publ_section_title
;
 Solubility improvement of epalrestat by layered structure formation via
 cocrystallization
;
_journal_name_full CrystEngComm
_journal_paper_doi 10.1039/C7CE00284J
_journal_year 2017
_chemical_formula_moiety ' C15 H13 N O3 S2, C3 H7 N O'
_chemical_formula_sum 'C18 H20 N2 O4 S2'
_chemical_formula_weight 392.48
_chemical_name_common 'Epalerstat. DMF solvate'
_chemical_name_systematic 2-[(5Z)-5-[(E)-2-methyl-3-phenylprop-2-enylidene]-4-oxo-2-sulfanylidene-1,3-thiazolidin-3-yl]
_space_group_crystal_system triclinic
_space_group_IT_number 2
_space_group_name_Hall '-P 1'
_space_group_name_H-M_alt 'P -1'
_symmetry_space_group_name_Hall '-P 1'
_symmetry_space_group_name_H-M 'P -1'
_atom_sites_solution_hydrogens mixed
_audit_creation_method SHELXL-2014/7
_audit_update_record
;
2017-02-09 deposited with the CCDC.
2017-03-30 downloaded from the CCDC.
;
_cell_angle_alpha 102.148(7)
_cell_angle_beta 95.754(7)
_cell_angle_gamma 110.011(8)
_cell_formula_units_Z 2
_cell_length_a 7.6999(3)
_cell_length_b 8.7601(3)
_cell_length_c 15.1662(5)
_cell_measurement_reflns_used 10720
_cell_measurement_temperature 93(2)
_cell_measurement_theta_max 68.209
_cell_measurement_theta_min 3.034
_cell_volume 923.03(9)
_computing_cell_refinement 'RAPID AUTO'
_computing_data_collection 'RAPID AUTO'
_computing_data_reduction 'RAPID AUTO'
_computing_structure_refinement 'SHELXL-2014/7 (Sheldrick, 2014)'
_computing_structure_solution 'SIR-2011 (Burla, 2011)'
_diffrn_ambient_temperature 93(2)
_diffrn_detector_area_resol_mean 10.0
_diffrn_measured_fraction_theta_full 0.979
_diffrn_measured_fraction_theta_max 0.977
_diffrn_measurement_device_type 'RIGAKU R-AXIS RAPID II'
_diffrn_measurement_method \w-scan
_diffrn_radiation_type CuK\a
_diffrn_radiation_wavelength 1.54187
_diffrn_reflns_av_R_equivalents 0.0401
_diffrn_reflns_av_unetI/netI 0.0401
_diffrn_reflns_Laue_measured_fraction_full 0.979
_diffrn_reflns_Laue_measured_fraction_max 0.977
_diffrn_reflns_limit_h_max 9
_diffrn_reflns_limit_h_min -9
_diffrn_reflns_limit_k_max 10
_diffrn_reflns_limit_k_min -10
_diffrn_reflns_limit_l_max 17
_diffrn_reflns_limit_l_min -18
_diffrn_reflns_number 10720
_diffrn_reflns_point_group_measured_fraction_full 0.979
_diffrn_reflns_point_group_measured_fraction_max 0.977
_diffrn_reflns_theta_full 67.687
_diffrn_reflns_theta_max 68.209
_diffrn_reflns_theta_min 3.034
_diffrn_source 'Rotating Anode X-ray'
_exptl_absorpt_coefficient_mu 2.846
_exptl_absorpt_correction_T_max 0.752
_exptl_absorpt_correction_T_min 0.483
_exptl_absorpt_correction_type multi-scan
_exptl_absorpt_process_details 'abscor T. Higashi RIGAKU'
_exptl_crystal_colour yellow
_exptl_crystal_density_diffrn 1.412
_exptl_crystal_description block
_exptl_crystal_F_000 412
_exptl_crystal_size_max 0.210
_exptl_crystal_size_mid 0.150
_exptl_crystal_size_min 0.100
_refine_diff_density_max 0.397
_refine_diff_density_min -0.237
_refine_diff_density_rms 0.053
_refine_ls_extinction_method none
_refine_ls_goodness_of_fit_ref 1.090
_refine_ls_hydrogen_treatment mixed
_refine_ls_matrix_type full
_refine_ls_number_parameters 254
_refine_ls_number_reflns 3305
_refine_ls_number_restraints 0
_refine_ls_restrained_S_all 1.090
_refine_ls_R_factor_all 0.0386
_refine_ls_R_factor_gt 0.0357
_refine_ls_shift/su_max 0.001
_refine_ls_shift/su_mean 0.000
_refine_ls_structure_factor_coef Fsqd
_refine_ls_weighting_details 'w=1/[\s^2^(Fo^2^)+(0.0501P)^2^+0.2441P] where P=(Fo^2^+2Fc^2^)/3'
_refine_ls_weighting_scheme calc
_refine_ls_wR_factor_gt 0.0945
_refine_ls_wR_factor_ref 0.0970
_reflns_Friedel_coverage 0.000
_reflns_number_gt 3013
_reflns_number_total 3305
_reflns_threshold_expression 'I > 2\s(I)'
_cod_data_source_file c7ce00284j2.cif
_cod_data_source_block shelx
_cod_original_cell_volume 923.03(8)
_cod_database_code 7228746
_shelx_shelxl_version_number 2014/7
_shelx_space_group_comment
; 
The symmetry employed for this shelxl refinement is uniquely defined 
by the following loop, which should always be used as a source of 
symmetry information in preference to the above space-group names. 
They are only intended as comments. 
;
_shelx_estimated_absorpt_t_min 0.586
_shelx_estimated_absorpt_t_max 0.764

loop_
_space_group_symop_operation_xyz
'x, y, z'
'-x, -y, -z'

loop_
_atom_site_label
_atom_site_type_symbol
_atom_site_fract_x
_atom_site_fract_y
_atom_site_fract_z
_atom_site_U_iso_or_equiv
_atom_site_adp_type
_atom_site_occupancy
_atom_site_site_symmetry_order
_atom_site_calc_flag
_atom_site_refinement_flags_posn
_atom_site_refinement_flags_adp
H18 H 0.700(3) 0.519(3) 0.4210(13) 0.027(5) Uiso 1 1 d . .
C18 C 0.7048(3) 0.6320(2) 0.44839(12) 0.0264(4) Uani 1 1 d . .
C17 C 0.3909(3) 0.5267(2) 0.35666(13) 0.0315(4) Uani 1 1 d . .
H17A H 0.4174 0.4238 0.3395 0.047 Uiso 1 1 calc R U
H17B H 0.3694 0.5649 0.3018 0.047 Uiso 1 1 calc R U
H17C H 0.2785 0.5036 0.3846 0.047 Uiso 1 1 calc R U
C16 C 0.5366(3) 0.8201(2) 0.45632(12) 0.0304(4) Uani 1 1 d . .
H16A H 0.4436 0.8092 0.4966 0.046 Uiso 1 1 calc R U
H16B H 0.4969 0.8584 0.4043 0.046 Uiso 1 1 calc R U
H16C H 0.6592 0.9022 0.4908 0.046 Uiso 1 1 calc R U
C15 C 0.7893(2) 1.2270(2) 0.35334(11) 0.0238(4) Uani 1 1 d . .
C14 C 0.8829(2) 1.1097(2) 0.31152(11) 0.0225(4) Uani 1 1 d . .
H14A H 1.0186 1.1747 0.3168 0.027 Uiso 1 1 calc R U
H14B H 0.8706 1.0235 0.3460 0.027 Uiso 1 1 calc R U
C13 C 0.8616(2) 1.0949(2) 0.14584(11) 0.0218(4) Uani 1 1 d . .
C12 C 0.6430(2) 0.8750(2) 0.19108(11) 0.0223(4) Uani 1 1 d . .
C11 C 0.5803(2) 0.8197(2) 0.09038(11) 0.0220(4) Uani 1 1 d . .
C10 C 0.4277(2) 0.6779(2) 0.05225(12) 0.0228(4) Uani 1 1 d . .
H10 H 0.365(3) 0.623(2) 0.0975(13) 0.030(5) Uiso 1 1 d . .
C9 C 0.4492(2) 0.6381(2) -0.11782(12) 0.0246(4) Uani 1 1 d . .
H9A H 0.4226 0.5374 -0.1679 0.037 Uiso 1 1 calc R U
H9B H 0.5848 0.6897 -0.0933 0.037 Uiso 1 1 calc R U
H9C H 0.4078 0.7187 -0.1411 0.037 Uiso 1 1 calc R U
C8 C 0.3454(2) 0.5896(2) -0.04269(11) 0.0223(4) Uani 1 1 d . .
C7 C 0.1789(2) 0.4584(2) -0.05624(12) 0.0215(4) Uani 1 1 d . .
C6 C -0.0721(2) 0.2267(2) -0.30276(12) 0.0297(4) Uani 1 1 d . .
H6 H -0.0695 0.2382 -0.3636 0.036 Uiso 1 1 calc R U
H7 H 0.136(2) 0.432(2) -0.0004(13) 0.023(5) Uiso 1 1 d . .
C5 C 0.0549(2) 0.3529(2) -0.22983(12) 0.0254(4) Uani 1 1 d . .
H5 H 0.1425 0.4504 -0.2410 0.030 Uiso 1 1 calc R U
C4 C 0.0540(2) 0.3366(2) -0.13964(11) 0.0212(4) Uani 1 1 d . .
O4 O 0.84562(17) 0.74037(17) 0.50392(8) 0.0319(3) Uani 1 1 d . .
H3A H 0.973(4) 1.301(3) 0.4602(18) 0.065(8) Uiso 1 1 d . .
O3 O 0.86787(18) 1.31757(17) 0.43878(8) 0.0317(3) Uani 1 1 d . .
C3 C -0.0815(2) 0.1921(2) -0.12673(12) 0.0238(4) Uani 1 1 d . .
H3 H -0.0866 0.1799 -0.0662 0.029 Uiso 1 1 calc R U
C2 C -0.2077(2) 0.0673(2) -0.19953(13) 0.0272(4) Uani 1 1 d . .
H2 H -0.2975 -0.0297 -0.1890 0.033 Uiso 1 1 calc R U
N2 N 0.5513(2) 0.65775(18) 0.42251(9) 0.0233(3) Uani 1 1 d . .
S2 S 1.03661(6) 1.27285(6) 0.15661(3) 0.02748(14) Uani 1 1 d . .
O2 O 0.65130(17) 1.23720(16) 0.31328(8) 0.0297(3) Uani 1 1 d . .
S1 S 0.72773(6) 0.96347(5) 0.03972(3) 0.02356(14) Uani 1 1 d . .
N1 N 0.79865(19) 1.02707(17) 0.21553(9) 0.0209(3) Uani 1 1 d . .
C1 C -0.2021(2) 0.0846(2) -0.28810(13) 0.0291(4) Uani 1 1 d . .
H1 H -0.2876 -0.0011 -0.3386 0.035 Uiso 1 1 calc R U
O1 O 0.57577(17) 0.80401(16) 0.24712(8) 0.0272(3) Uani 1 1 d . .

loop_
_atom_site_aniso_label
_atom_site_aniso_U_11
_atom_site_aniso_U_22
_atom_site_aniso_U_33
_atom_site_aniso_U_23
_atom_site_aniso_U_13
_atom_site_aniso_U_12
C18 0.0320(10) 0.0276(10) 0.0205(9) 0.0061(8) 0.0041(7) 0.0126(8)
C17 0.0277(9) 0.0285(10) 0.0298(10) 0.0074(8) -0.0009(8) 0.0021(8)
C16 0.0363(10) 0.0332(11) 0.0236(9) 0.0035(8) 0.0037(8) 0.0183(9)
C15 0.0241(9) 0.0231(9) 0.0212(8) 0.0034(7) 0.0027(7) 0.0070(7)
C14 0.0238(9) 0.0243(9) 0.0174(8) 0.0022(7) 0.0006(7) 0.0096(7)
C13 0.0239(8) 0.0226(9) 0.0216(8) 0.0053(7) 0.0050(7) 0.0119(7)
C12 0.0218(8) 0.0236(9) 0.0224(9) 0.0041(7) 0.0048(7) 0.0106(7)
C11 0.0229(8) 0.0233(9) 0.0212(8) 0.0072(7) 0.0052(7) 0.0095(7)
C10 0.0229(9) 0.0253(9) 0.0221(9) 0.0073(7) 0.0055(7) 0.0104(7)
C9 0.0231(9) 0.0260(9) 0.0217(8) 0.0048(7) 0.0046(7) 0.0061(7)
C8 0.0244(9) 0.0232(9) 0.0224(9) 0.0069(7) 0.0060(7) 0.0117(7)
C7 0.0249(9) 0.0221(9) 0.0205(8) 0.0063(7) 0.0055(7) 0.0119(7)
C6 0.0295(10) 0.0367(11) 0.0213(9) 0.0034(8) 0.0017(7) 0.0140(8)
C5 0.0245(9) 0.0283(10) 0.0234(9) 0.0068(7) 0.0036(7) 0.0101(8)
C4 0.0206(8) 0.0219(9) 0.0227(9) 0.0045(7) 0.0041(7) 0.0107(7)
O4 0.0286(7) 0.0368(8) 0.0259(7) 0.0022(6) -0.0035(5) 0.0126(6)
O3 0.0284(7) 0.0379(8) 0.0239(7) -0.0051(6) -0.0031(6) 0.0162(6)
C3 0.0228(8) 0.0251(9) 0.0249(9) 0.0078(7) 0.0049(7) 0.0099(7)
C2 0.0237(9) 0.0217(9) 0.0337(10) 0.0058(8) 0.0020(8) 0.0073(7)
N2 0.0249(7) 0.0234(8) 0.0195(7) 0.0039(6) 0.0016(6) 0.0082(6)
S2 0.0273(2) 0.0228(3) 0.0266(2) 0.00506(18) 0.00232(18) 0.00390(19)
O2 0.0270(7) 0.0322(7) 0.0287(7) 0.0007(6) -0.0021(5) 0.0158(6)
S1 0.0243(2) 0.0234(2) 0.0189(2) 0.00520(17) 0.00243(17) 0.00449(18)
N1 0.0224(7) 0.0216(8) 0.0186(7) 0.0037(6) 0.0034(6) 0.0093(6)
C1 0.0261(9) 0.0276(10) 0.0276(9) -0.0022(8) -0.0038(7) 0.0108(8)
O1 0.0293(7) 0.0302(7) 0.0216(6) 0.0083(5) 0.0073(5) 0.0088(6)

loop_
_atom_type_symbol
_atom_type_description
_atom_type_scat_dispersion_real
_atom_type_scat_dispersion_imag
_atom_type_scat_source
C C 0.0181 0.0091 'International Tables Vol C Tables 4.2.6.8 and 6.1.1.4'
H H 0.0000 0.0000 'International Tables Vol C Tables 4.2.6.8 and 6.1.1.4'
N N 0.0311 0.0180 'International Tables Vol C Tables 4.2.6.8 and 6.1.1.4'
O O 0.0492 0.0322 'International Tables Vol C Tables 4.2.6.8 and 6.1.1.4'
S S 0.3331 0.5567 'International Tables Vol C Tables 4.2.6.8 and 6.1.1.4'

loop_
_geom_angle_atom_site_label_1
_geom_angle_atom_site_label_2
_geom_angle_atom_site_label_3
_geom_angle
O4 C18 N2 123.87(17)
O4 C18 H18 121.9(11)
N2 C18 H18 114.3(11)
N2 C17 H17A 109.5
N2 C17 H17B 109.5
H17A C17 H17B 109.5
N2 C17 H17C 109.5
H17A C17 H17C 109.5
H17B C17 H17C 109.5
N2 C16 H16A 109.5
N2 C16 H16B 109.5
H16A C16 H16B 109.5
N2 C16 H16C 109.5
H16A C16 H16C 109.5
H16B C16 H16C 109.5
O2 C15 O3 121.46(16)
O2 C15 C14 123.41(15)
O3 C15 C14 115.12(15)
N1 C14 C15 111.37(14)
N1 C14 H14A 109.4
C15 C14 H14A 109.4
N1 C14 H14B 109.4
C15 C14 H14B 109.4
H14A C14 H14B 108.0
N1 C13 S2 126.53(13)
N1 C13 S1 110.34(12)
S2 C13 S1 123.12(10)
O1 C12 N1 122.67(15)
O1 C12 C11 127.41(16)
N1 C12 C11 109.91(14)
C10 C11 C12 119.65(16)
C10 C11 S1 130.57(14)
C12 C11 S1 109.76(12)
C11 C10 C8 131.07(17)
C11 C10 H10 114.1(11)
C8 C10 H10 114.8(11)
C8 C9 H9A 109.5
C8 C9 H9B 109.5
H9A C9 H9B 109.5
C8 C9 H9C 109.5
H9A C9 H9C 109.5
H9B C9 H9C 109.5
C7 C8 C10 114.97(16)
C7 C8 C9 124.69(15)
C10 C8 C9 120.23(15)
C8 C7 C4 132.20(17)
C8 C7 H7 115.7(11)
C4 C7 H7 111.9(11)
C1 C6 C5 120.92(17)
C1 C6 H6 119.5
C5 C6 H6 119.5
C6 C5 C4 120.17(17)
C6 C5 H5 119.9
C4 C5 H5 119.9
C3 C4 C5 117.62(16)
C3 C4 C7 116.00(16)
C5 C4 C7 126.37(16)
C15 O3 H3A 112.7(16)
C2 C3 C4 121.92(16)
C2 C3 H3 119.0
C4 C3 H3 119.0
C3 C2 C1 119.45(17)
C3 C2 H2 120.3
C1 C2 H2 120.3
C18 N2 C16 121.10(15)
C18 N2 C17 121.64(16)
C16 N2 C17 117.24(15)
C13 S1 C11 92.77(8)
C13 N1 C12 117.16(14)
C13 N1 C14 122.53(14)
C12 N1 C14 120.27(14)
C6 C1 C2 119.91(17)
C6 C1 H1 120.0
C2 C1 H1 120.0

loop_
_geom_bond_atom_site_label_1
_geom_bond_atom_site_label_2
_geom_bond_distance
C18 O4 1.250(2)
C18 N2 1.315(2)
C18 H18 0.97(2)
C17 N2 1.463(2)
C17 H17A 0.9800
C17 H17B 0.9800
C17 H17C 0.9800
C16 N2 1.454(2)
C16 H16A 0.9800
C16 H16B 0.9800
C16 H16C 0.9800
C15 O2 1.210(2)
C15 O3 1.325(2)
C15 C14 1.517(2)
C14 N1 1.452(2)
C14 H14A 0.9900
C14 H14B 0.9900
C13 N1 1.369(2)
C13 S2 1.6381(18)
C13 S1 1.7475(17)
C12 O1 1.211(2)
C12 N1 1.400(2)
C12 C11 1.477(2)
C11 C10 1.350(2)
C11 S1 1.7518(17)
C10 C8 1.444(2)
C10 H10 0.99(2)
C9 C8 1.507(2)
C9 H9A 0.9800
C9 H9B 0.9800
C9 H9C 0.9800
C8 C7 1.359(2)
C7 C4 1.466(2)
C7 H7 0.981(19)
C6 C1 1.381(3)
C6 C5 1.389(2)
C6 H6 0.9500
C5 C4 1.405(2)
C5 H5 0.9500
C4 C3 1.404(2)
O3 H3A 0.91(3)
C3 C2 1.382(2)
C3 H3 0.9500
C2 C1 1.387(3)
C2 H2 0.9500
C1 H1 0.9500

loop_
_geom_hbond_atom_site_label_D
_geom_hbond_atom_site_label_H
_geom_hbond_atom_site_label_A
_geom_hbond_distance_DH
_geom_hbond_distance_HA
_geom_hbond_distance_DA
_geom_hbond_angle_DHA
_geom_hbond_site_symmetry_A
C17 H17B O1 0.98 2.51 3.239(2) 130.8 .
C3 H3 S1 0.95 2.85 3.6609(18) 144.3 1_445
C16 H16B O1 0.98 2.51 3.195(2) 127.0 .
O3 H3A O4 0.91(3) 1.63(3) 2.5392(18) 177(3) 2_776
C9 H9B S1 0.98 2.60 3.2179(18) 121.4 .
C10 H10 O1 0.99(2) 2.509(18) 2.888(2) 102.3(12) .
C14 H14A S2 0.99 2.74 3.1269(18) 103.6 .
C16 H16C O4 0.98 2.36 2.771(2) 104.5 .

loop_
_geom_torsion_atom_site_label_1
_geom_torsion_atom_site_label_2
_geom_torsion_atom_site_label_3
_geom_torsion_atom_site_label_4
_geom_torsion
O2 C15 C14 N1 6.2(2)
O3 C15 C14 N1 -174.80(15)
O1 C12 C11 C10 2.5(3)
N1 C12 C11 C10 -177.88(15)
O1 C12 C11 S1 -178.45(15)
N1 C12 C11 S1 1.19(17)
C12 C11 C10 C8 -174.73(17)
S1 C11 C10 C8 6.4(3)
C11 C10 C8 C7 -173.68(19)
C11 C10 C8 C9 10.0(3)
C10 C8 C7 C4 -178.42(17)
C9 C8 C7 C4 -2.3(3)
C1 C6 C5 C4 0.7(3)
C6 C5 C4 C3 -1.6(3)
C6 C5 C4 C7 179.91(17)
C8 C7 C4 C3 164.08(18)
C8 C7 C4 C5 -17.4(3)
C5 C4 C3 C2 1.5(3)
C7 C4 C3 C2 -179.86(16)
C4 C3 C2 C1 -0.4(3)
O4 C18 N2 C16 1.4(3)
O4 C18 N2 C17 179.52(17)
N1 C13 S1 C11 2.05(13)
S2 C13 S1 C11 -178.10(12)
C10 C11 S1 C13 177.10(18)
C12 C11 S1 C13 -1.84(13)
S2 C13 N1 C12 178.39(13)
S1 C13 N1 C12 -1.76(19)
S2 C13 N1 C14 0.6(2)
S1 C13 N1 C14 -179.58(12)
O1 C12 N1 C13 -179.97(16)
C11 C12 N1 C13 0.4(2)
O1 C12 N1 C14 -2.1(2)
C11 C12 N1 C14 178.24(14)
C15 C14 N1 C13 89.41(18)
C15 C14 N1 C12 -88.34(19)
C5 C6 C1 C2 0.4(3)
C3 C2 C1 C6 -0.6(3)
